data_4321885
loop_
_publ_author_name
'Jian Jun Li'
'Wei Li'
'Alan J. James'
'Todd Holbert'
'Tristan P. Sharp'
'Paul R. Sharp'

_publ_contact_author
;
Paul R. Sharp
Department of Chemistry
University of Missouri
Columbia, MO 65211
;
_publ_contact_author_email SharpP@missouri.edu
_publ_contact_author_fax 1-573-882-2574
_publ_contact_author_phone 1-573-882-7715
_publ_section_title
;
 Phosphine-Based Dinuclear Platinum(II) Diamido, Amido-Hydroxo, Oxo-Amido,
 Oxo-Imido, Diimido, and Dihydrazido Complexes1
;
_journal_name_full 'Inorganic Chemistry'
_journal_page_first 1563
_journal_page_last 1572
_journal_paper_doi 10.1021/ic981246w
_journal_volume 38
_journal_year 1999
_chemical_formula_sum 'C64 H62 Cl4 N2 O2 P4 Pt2'
_chemical_formula_weight 1547.02
_chemical_name_systematic
; 

 ? 

;
_space_group_IT_number 14
_symmetry_cell_setting monoclinic
_symmetry_space_group_name_Hall '-P 2yn'
_symmetry_space_group_name_H-M 'P 1 21/n 1'
_atom_sites_solution_hydrogens geom
_atom_sites_solution_primary direct
_atom_sites_solution_secondary difmap
_audit_creation_method SHELXL-97
_cell_angle_alpha 90.00
_cell_angle_beta 94.3400(10)
_cell_angle_gamma 90.00
_cell_formula_units_Z 2
_cell_length_a 10.5866(6)
_cell_length_b 18.3842(10)
_cell_length_c 15.5680(8)
_cell_measurement_temperature 173(2)
_cell_volume 3021.3(3)
_computing_cell_refinement 'Siemens SMART Software Reference Manual (1994)'
_computing_data_collection 'Siemens SMART Software Reference Manual (1994)'
_computing_data_reduction 'Siemens SAINT version 4'
_computing_molecular_graphics 'Siemens SHELXTL'
_computing_publication_material 'Siemens SHELXTL'
_computing_structure_refinement 'SHELXL-97 (Sheldrick, 1997)'
_computing_structure_solution 'SHELXS-97 (Sheldrick, 1997) , RES2INS (Len Barbour, 1996)'
_diffrn_ambient_temperature 173(2)
_diffrn_measured_fraction_theta_full 0.983
_diffrn_measured_fraction_theta_max 0.983
_diffrn_measurement_device_type 'Siemens SMART CCD'
_diffrn_measurement_method '\w scans'
_diffrn_radiation_monochromator graphite
_diffrn_radiation_source 'fine-focus sealed tube'
_diffrn_radiation_type MoK\a
_diffrn_radiation_wavelength 0.71070
_diffrn_reflns_av_R_equivalents 0.0214
_diffrn_reflns_av_sigmaI/netI 0.0269
_diffrn_reflns_limit_h_max 13
_diffrn_reflns_limit_h_min -13
_diffrn_reflns_limit_k_max 18
_diffrn_reflns_limit_k_min -23
_diffrn_reflns_limit_l_max 17
_diffrn_reflns_limit_l_min -19
_diffrn_reflns_number 18059
_diffrn_reflns_theta_full 27.21
_diffrn_reflns_theta_max 27.21
_diffrn_reflns_theta_min 1.72
_exptl_absorpt_coefficient_mu 4.954
_exptl_absorpt_correction_T_max 1.000000
_exptl_absorpt_correction_T_min 0.827241
_exptl_absorpt_correction_type 'SADABS (Sheldrick, 1996)'
_exptl_crystal_colour pale_yellow
_exptl_crystal_density_diffrn 1.701
_exptl_crystal_density_method 'not measured'
_exptl_crystal_description cube
_exptl_crystal_F_000 1520
_exptl_crystal_size_max 0.4
_exptl_crystal_size_mid 0.4
_exptl_crystal_size_min 0.4
_refine_diff_density_max 0.822
_refine_diff_density_min -0.935
_refine_diff_density_rms 0.094
_refine_ls_extinction_method none
_refine_ls_goodness_of_fit_ref 1.031
_refine_ls_hydrogen_treatment mixed
_refine_ls_matrix_type full
_refine_ls_number_parameters 356
_refine_ls_number_reflns 6630
_refine_ls_number_restraints 0
_refine_ls_restrained_S_all 1.031
_refine_ls_R_factor_all 0.0268
_refine_ls_R_factor_gt 0.0211
_refine_ls_shift/su_max 0.157
_refine_ls_shift/su_mean 0.014
_refine_ls_structure_factor_coef Fsqd
_refine_ls_weighting_details 'calc w=1/[\s^2^(Fo^2^)+(0.0238P)^2^+1.9295P] where P=(Fo^2^+2Fc^2^)/3'
_refine_ls_weighting_scheme calc
_refine_ls_wR_factor_gt 0.0485
_refine_ls_wR_factor_ref 0.0506
_reflns_number_gt 5870
_reflns_number_total 6630
_reflns_threshold_expression >2sigma(I)
_cod_data_source_file ic981246w_1.cif
_cod_data_source_block '[(P(O)Ph2)(PPh2Me)Pt(NHPH)]2'
_cod_database_code 4321885

loop_
_symmetry_equiv_pos_as_xyz
'x, y, z'
'-x+1/2, y+1/2, -z+1/2'
'-x, -y, -z'
'x-1/2, -y-1/2, z-1/2'

loop_
_atom_site_label
_atom_site_type_symbol
_atom_site_fract_x
_atom_site_fract_y
_atom_site_fract_z
_atom_site_U_iso_or_equiv
_atom_site_adp_type
_atom_site_occupancy
_atom_site_symmetry_multiplicity
_atom_site_calc_flag
_atom_site_refinement_flags
_atom_site_disorder_assembly
_atom_site_disorder_group
Pt1 Pt 0.915185(9) 0.020897(5) 0.909829(6) 0.01866(4) Uani 1 1 d . . .
Cl1 Cl 1.28377(13) -0.01449(7) 0.76706(12) 0.0902(5) Uani 1 1 d . . .
Cl2 Cl 1.39281(17) 0.02664(8) 0.60861(9) 0.0947(5) Uani 1 1 d . . .
P1 P 0.75112(7) -0.02959(4) 0.83058(5) 0.02276(14) Uani 1 1 d . . .
P2 P 0.88041(7) 0.12145(4) 0.82893(4) 0.02129(14) Uani 1 1 d . . .
O1 O 0.64764(19) 0.02326(11) 0.80112(13) 0.0305(5) Uani 1 1 d . . .
N1 N 0.9564(2) -0.07033(13) 0.99107(14) 0.0216(5) Uani 1 1 d . . .
H1 H 0.889(3) -0.0873(16) 1.0099(18) 0.017(7) Uiso 1 1 d . . .
C1 C 0.7432(3) 0.17197(16) 0.85700(19) 0.0295(6) Uani 1 1 d . . .
H3 H 0.6691 0.1399 0.8538 0.035 Uiso 1 1 calc R . .
H2 H 0.7279 0.2125 0.8167 0.035 Uiso 1 1 calc R . .
H1 H 0.7580 0.1909 0.9157 0.035 Uiso 1 1 calc R . .
C11 C 1.0233(3) -0.12890(15) 0.95424(17) 0.0239(6) Uani 1 1 d . . .
C12 C 0.9782(3) -0.20017(17) 0.95301(19) 0.0307(6) Uani 1 1 d . . .
H12 H 0.8992 -0.2108 0.9753 0.037 Uiso 1 1 calc R . .
C13 C 1.0489(4) -0.25583(18) 0.9192(2) 0.0412(8) Uani 1 1 d . . .
H13 H 1.0172 -0.3042 0.9186 0.049 Uiso 1 1 calc R . .
C14 C 1.1630(4) -0.24198(19) 0.8867(2) 0.0440(9) Uani 1 1 d . . .
H14 H 1.2109 -0.2806 0.8649 0.053 Uiso 1 1 calc R . .
C15 C 1.2083(3) -0.1708(2) 0.8859(2) 0.0385(8) Uani 1 1 d . . .
H15 H 1.2864 -0.1607 0.8622 0.046 Uiso 1 1 calc R . .
C16 C 1.1398(3) -0.11483(17) 0.91967(18) 0.0297(6) Uani 1 1 d . . .
H16 H 1.1717 -0.0666 0.9194 0.036 Uiso 1 1 calc R . .
C21 C 0.7961(3) -0.08007(15) 0.73645(17) 0.0260(6) Uani 1 1 d . . .
C22 C 0.7207(3) -0.07136(19) 0.66002(19) 0.0385(7) Uani 1 1 d . . .
H22 H 0.6470 -0.0418 0.6589 0.046 Uiso 1 1 calc R . .
C23 C 0.7530(4) -0.1059(2) 0.5853(2) 0.0508(10) Uani 1 1 d . . .
H23 H 0.7008 -0.1000 0.5334 0.061 Uiso 1 1 calc R . .
C24 C 0.8591(4) -0.14812(19) 0.5857(2) 0.0447(9) Uani 1 1 d . . .
H24 H 0.8807 -0.1711 0.5342 0.054 Uiso 1 1 calc R . .
C25 C 0.9345(3) -0.1574(2) 0.6607(2) 0.0450(9) Uani 1 1 d . . .
H25 H 1.0078 -0.1871 0.6610 0.054 Uiso 1 1 calc R . .
C26 C 0.9035(3) -0.1230(2) 0.7365(2) 0.0389(8) Uani 1 1 d . . .
H26 H 0.9563 -0.1291 0.7881 0.047 Uiso 1 1 calc R . .
C31 C 0.6757(3) -0.09576(16) 0.89794(18) 0.0244(6) Uani 1 1 d . . .
C32 C 0.6252(3) -0.06795(17) 0.97212(19) 0.0314(6) Uani 1 1 d . . .
H32 H 0.6429 -0.0192 0.9891 0.038 Uiso 1 1 calc R . .
C33 C 0.5502(3) -0.11065(19) 1.0206(2) 0.0372(7) Uani 1 1 d . . .
H33 H 0.5160 -0.0912 1.0704 0.045 Uiso 1 1 calc R . .
C34 C 0.5253(3) -0.18155(18) 0.9965(2) 0.0393(8) Uani 1 1 d . . .
H34 H 0.4730 -0.2107 1.0295 0.047 Uiso 1 1 calc R . .
C35 C 0.5755(3) -0.21075(18) 0.9248(2) 0.0418(8) Uani 1 1 d . . .
H35 H 0.5587 -0.2600 0.9092 0.050 Uiso 1 1 calc R . .
C36 C 0.6508(3) -0.16781(17) 0.8755(2) 0.0326(7) Uani 1 1 d . . .
H36 H 0.6853 -0.1879 0.8262 0.039 Uiso 1 1 calc R . .
C41 C 0.8627(3) 0.10724(15) 0.71206(17) 0.0251(6) Uani 1 1 d . . .
C42 C 0.7565(3) 0.12838(18) 0.66093(19) 0.0331(7) Uani 1 1 d . . .
H42 H 0.6870 0.1501 0.6864 0.040 Uiso 1 1 calc R . .
C43 C 0.7515(3) 0.1178(2) 0.5721(2) 0.0417(8) Uani 1 1 d . . .
H43 H 0.6780 0.1318 0.5372 0.050 Uiso 1 1 calc R . .
C44 C 0.8531(4) 0.08681(19) 0.5344(2) 0.0409(8) Uani 1 1 d . . .
H44 H 0.8496 0.0803 0.4738 0.049 Uiso 1 1 calc R . .
C45 C 0.9586(3) 0.06557(19) 0.5848(2) 0.0388(7) Uani 1 1 d . . .
H45 H 1.0284 0.0445 0.5589 0.047 Uiso 1 1 calc R . .
C46 C 0.9634(3) 0.07484(17) 0.67354(19) 0.0328(7) Uani 1 1 d . . .
H46 H 1.0358 0.0590 0.7083 0.039 Uiso 1 1 calc R . .
C51 C 1.0089(3) 0.18819(15) 0.83672(17) 0.0246(6) Uani 1 1 d . . .
C52 C 1.1347(3) 0.16530(17) 0.83774(18) 0.0296(6) Uani 1 1 d . . .
H52 H 1.1542 0.1149 0.8381 0.036 Uiso 1 1 calc R . .
C53 C 1.2313(3) 0.2164(2) 0.8382(2) 0.0381(7) Uani 1 1 d . . .
H53 H 1.3169 0.2009 0.8386 0.046 Uiso 1 1 calc R . .
C54 C 1.2030(4) 0.2901(2) 0.8382(2) 0.0467(9) Uani 1 1 d . . .
H54 H 1.2695 0.3249 0.8385 0.056 Uiso 1 1 calc R . .
C55 C 1.0790(4) 0.31317(19) 0.8377(2) 0.0451(8) Uani 1 1 d . . .
H55 H 1.0598 0.3636 0.8380 0.054 Uiso 1 1 calc R . .
C56 C 0.9828(3) 0.26228(17) 0.8367(2) 0.0347(7) Uani 1 1 d . . .
H56 H 0.8974 0.2782 0.8360 0.042 Uiso 1 1 calc R . .
C1S C 1.3857(4) 0.0462(2) 0.7183(3) 0.0579(11) Uani 1 1 d . . .
H1S2 H 1.3550 0.0966 0.7249 0.069 Uiso 1 1 calc R . .
H1S1 H 1.4717 0.0427 0.7477 0.069 Uiso 1 1 calc R . .

loop_
_atom_site_aniso_label
_atom_site_aniso_U_11
_atom_site_aniso_U_22
_atom_site_aniso_U_33
_atom_site_aniso_U_23
_atom_site_aniso_U_13
_atom_site_aniso_U_12
Pt1 0.02084(6) 0.01827(6) 0.01693(6) 0.00055(4) 0.00180(4) -0.00050(4)
Cl1 0.0753(8) 0.0569(7) 0.1443(14) 0.0128(7) 0.0476(9) 0.0122(6)
Cl2 0.1296(13) 0.0824(10) 0.0660(8) 0.0234(7) -0.0327(8) -0.0049(8)
P1 0.0231(3) 0.0241(4) 0.0209(3) 0.0004(3) 0.0004(3) -0.0021(3)
P2 0.0241(3) 0.0198(3) 0.0202(3) 0.0014(3) 0.0030(3) 0.0019(3)
O1 0.0276(11) 0.0317(11) 0.0315(11) 0.0041(9) -0.0018(9) -0.0002(9)
N1 0.0243(12) 0.0201(11) 0.0205(11) 0.0024(9) 0.0026(9) -0.0020(9)
C1 0.0295(15) 0.0284(15) 0.0316(15) 0.0009(12) 0.0097(12) 0.0061(12)
C11 0.0288(14) 0.0243(14) 0.0178(13) -0.0008(10) -0.0034(10) 0.0033(11)
C12 0.0375(17) 0.0264(15) 0.0277(15) -0.0009(12) -0.0014(13) -0.0016(12)
C13 0.061(2) 0.0244(16) 0.0382(18) -0.0067(14) 0.0005(16) 0.0034(15)
C14 0.058(2) 0.0374(19) 0.0361(18) -0.0086(15) 0.0035(16) 0.0169(17)
C15 0.0361(17) 0.048(2) 0.0312(16) -0.0063(15) 0.0033(13) 0.0083(15)
C16 0.0329(16) 0.0316(16) 0.0245(14) -0.0031(12) 0.0019(12) -0.0003(12)
C21 0.0322(15) 0.0244(14) 0.0214(13) -0.0016(11) 0.0035(11) -0.0077(11)
C22 0.052(2) 0.0330(17) 0.0285(16) 0.0003(13) -0.0067(14) 0.0010(15)
C23 0.088(3) 0.040(2) 0.0225(16) -0.0013(14) -0.0075(17) -0.001(2)
C24 0.076(3) 0.0318(18) 0.0282(17) -0.0047(13) 0.0141(17) -0.0111(17)
C25 0.043(2) 0.048(2) 0.045(2) -0.0145(17) 0.0118(16) -0.0014(16)
C26 0.0335(17) 0.051(2) 0.0319(17) -0.0094(15) 0.0017(13) 0.0021(15)
C31 0.0211(13) 0.0260(14) 0.0259(14) 0.0010(11) 0.0001(11) -0.0008(11)
C32 0.0349(16) 0.0277(15) 0.0322(15) -0.0023(12) 0.0064(13) -0.0028(13)
C33 0.0340(17) 0.0411(18) 0.0379(17) 0.0021(14) 0.0127(14) -0.0013(14)
C34 0.0317(17) 0.0384(18) 0.049(2) 0.0139(15) 0.0110(15) -0.0050(14)
C35 0.0430(19) 0.0265(17) 0.057(2) 0.0000(15) 0.0086(16) -0.0080(14)
C36 0.0325(16) 0.0307(16) 0.0354(16) -0.0019(13) 0.0077(13) -0.0021(13)
C41 0.0319(15) 0.0216(13) 0.0221(13) 0.0031(11) 0.0031(11) -0.0019(11)
C42 0.0353(17) 0.0381(18) 0.0255(15) 0.0044(13) 0.0004(12) 0.0043(13)
C43 0.048(2) 0.048(2) 0.0274(16) 0.0052(15) -0.0088(14) 0.0023(16)
C44 0.062(2) 0.0391(19) 0.0216(15) -0.0023(13) 0.0042(15) -0.0043(16)
C45 0.0465(19) 0.0385(18) 0.0327(16) -0.0068(14) 0.0109(14) 0.0015(15)
C46 0.0371(17) 0.0357(17) 0.0255(15) -0.0043(13) 0.0019(12) 0.0026(13)
C51 0.0329(15) 0.0221(14) 0.0187(13) 0.0018(10) 0.0014(11) -0.0034(11)
C52 0.0353(16) 0.0284(15) 0.0256(14) 0.0007(12) 0.0052(12) 0.0000(12)
C53 0.0320(17) 0.045(2) 0.0373(18) 0.0009(15) 0.0047(14) -0.0052(14)
C54 0.049(2) 0.041(2) 0.051(2) -0.0018(17) 0.0047(17) -0.0185(17)
C55 0.054(2) 0.0254(17) 0.055(2) 0.0028(15) 0.0025(18) -0.0088(15)
C56 0.0390(18) 0.0265(16) 0.0381(17) 0.0012(13) -0.0005(14) 0.0001(13)
C1S 0.049(2) 0.049(2) 0.073(3) 0.003(2) -0.013(2) 0.0013(18)

loop_
_atom_type_symbol
_atom_type_description
_atom_type_scat_dispersion_real
_atom_type_scat_dispersion_imag
_atom_type_scat_source
C C 0.0033 0.0016 'International Tables Vol C Tables 4.2.6.8 and 6.1.1.4'
H H 0.0000 0.0000 'International Tables Vol C Tables 4.2.6.8 and 6.1.1.4'
N N 0.0061 0.0033 'International Tables Vol C Tables 4.2.6.8 and 6.1.1.4'
P P 0.1023 0.0942 'International Tables Vol C Tables 4.2.6.8 and 6.1.1.4'
Pt Pt -1.7033 8.3905 'International Tables Vol C Tables 4.2.6.8 and 6.1.1.4'
Cl Cl 0.1484 0.1585 'International Tables Vol C Tables 4.2.6.8 and 6.1.1.4'
O O 0.0106 0.0060 'International Tables Vol C Tables 4.2.6.8 and 6.1.1.4'

loop_
_geom_angle_atom_site_label_1
_geom_angle_atom_site_label_2
_geom_angle_atom_site_label_3
_geom_angle
_geom_angle_site_symmetry_1
_geom_angle_site_symmetry_3
_geom_angle_publ_flag
N1 Pt1 N1 79.55(10) . 3_757 ?
N1 Pt1 P2 176.46(7) . . ?
N1 Pt1 P2 96.93(6) 3_757 . ?
N1 Pt1 P1 96.65(7) . . ?
N1 Pt1 P1 167.04(6) 3_757 . ?
P2 Pt1 P1 86.86(3) . . ?
O1 P1 C21 108.08(13) . . ?
O1 P1 C31 105.31(12) . . ?
C21 P1 C31 105.87(13) . . ?
O1 P1 Pt1 114.38(9) . . ?
C21 P1 Pt1 114.29(10) . . ?
C31 P1 Pt1 108.19(9) . . ?
C1 P2 C51 104.28(14) . . ?
C1 P2 C41 106.83(14) . . ?
C51 P2 C41 100.44(12) . . ?
C1 P2 Pt1 112.80(10) . . ?
C51 P2 Pt1 115.12(9) . . ?
C41 P2 Pt1 115.99(9) . . ?
C11 N1 Pt1 116.12(16) . . ?
C11 N1 Pt1 107.22(17) . 3_757 ?
Pt1 N1 Pt1 100.45(10) . 3_757 ?
C12 C11 C16 118.5(3) . . ?
C12 C11 N1 122.2(3) . . ?
C16 C11 N1 119.3(3) . . ?
C13 C12 C11 120.1(3) . . ?
C14 C13 C12 121.1(3) . . ?
C13 C14 C15 119.5(3) . . ?
C16 C15 C14 120.2(3) . . ?
C15 C16 C11 120.5(3) . . ?
C26 C21 C22 119.0(3) . . ?
C26 C21 P1 123.6(2) . . ?
C22 C21 P1 117.4(2) . . ?
C23 C22 C21 120.1(3) . . ?
C24 C23 C22 120.7(3) . . ?
C23 C24 C25 119.9(3) . . ?
C24 C25 C26 120.2(3) . . ?
C21 C26 C25 120.1(3) . . ?
C36 C31 C32 118.5(3) . . ?
C36 C31 P1 124.9(2) . . ?
C32 C31 P1 116.0(2) . . ?
C33 C32 C31 120.8(3) . . ?
C34 C33 C32 119.7(3) . . ?
C33 C34 C35 120.8(3) . . ?
C34 C35 C36 119.8(3) . . ?
C31 C36 C35 120.5(3) . . ?
C42 C41 C46 119.1(3) . . ?
C42 C41 P2 123.3(2) . . ?
C46 C41 P2 117.6(2) . . ?
C41 C42 C43 120.0(3) . . ?
C44 C43 C42 120.3(3) . . ?
C45 C44 C43 120.0(3) . . ?
C44 C45 C46 120.0(3) . . ?
C45 C46 C41 120.5(3) . . ?
C56 C51 C52 119.0(3) . . ?
C56 C51 P2 120.7(2) . . ?
C52 C51 P2 120.2(2) . . ?
C53 C52 C51 119.8(3) . . ?
C54 C53 C52 120.2(3) . . ?
C55 C54 C53 120.3(3) . . ?
C54 C55 C56 119.5(3) . . ?
C55 C56 C51 121.2(3) . . ?
Cl2 C1S Cl1 111.3(2) . . ?

loop_
_geom_bond_atom_site_label_1
_geom_bond_atom_site_label_2
_geom_bond_distance
_geom_bond_site_symmetry_2
_geom_bond_publ_flag
Pt1 N1 2.126(2) . ?
Pt1 N1 2.176(2) 3_757 ?
Pt1 P2 2.2514(7) . ?
Pt1 P1 2.2530(7) . ?
Cl1 C1S 1.763(5) . ?
Cl2 C1S 1.752(5) . ?
P1 O1 1.509(2) . ?
P1 C21 1.828(3) . ?
P1 C31 1.829(3) . ?
P2 C1 1.806(3) . ?
P2 C51 1.829(3) . ?
P2 C41 1.834(3) . ?
N1 C11 1.433(3) . ?
N1 Pt1 2.176(2) 3_757 ?
C11 C12 1.394(4) . ?
C11 C16 1.406(4) . ?
C12 C13 1.394(4) . ?
C13 C14 1.368(5) . ?
C14 C15 1.394(5) . ?
C15 C16 1.385(4) . ?
C21 C26 1.384(4) . ?
C21 C22 1.391(4) . ?
C22 C23 1.391(5) . ?
C23 C24 1.364(6) . ?
C24 C25 1.374(5) . ?
C25 C26 1.400(4) . ?
C31 C36 1.390(4) . ?
C31 C32 1.405(4) . ?
C32 C33 1.381(4) . ?
C33 C34 1.376(5) . ?
C34 C35 1.380(5) . ?
C35 C36 1.393(4) . ?
C41 C42 1.383(4) . ?
C41 C46 1.396(4) . ?
C42 C43 1.393(4) . ?
C43 C44 1.386(5) . ?
C44 C45 1.372(5) . ?
C45 C46 1.389(4) . ?
C51 C56 1.390(4) . ?
C51 C52 1.396(4) . ?
C52 C53 1.389(4) . ?
C53 C54 1.387(5) . ?
C54 C55 1.380(5) . ?
C55 C56 1.382(5) . ?
